data_4101193
_journal_name_full 'Journal of the American Chemical Society'
_journal_paper_doi 10.1021/ja060312n
_journal_year 2006
_chemical_absolute_configuration ad
_chemical_formula_sum 'C17 H17 Cl2 N O3'
_chemical_formula_weight 354.22
_space_group_IT_number 19
_symmetry_cell_setting orthorhombic
_symmetry_space_group_name_Hall 'P 2ac 2ab'
_symmetry_space_group_name_H-M 'P 21 21 21'
_cell_angle_alpha 90.00
_cell_angle_beta 90.00
_cell_angle_gamma 90.00
_cell_formula_units_Z 4
_cell_length_a 6.3692(15)
_cell_length_b 11.781(3)
_cell_length_c 23.498(5)
_cell_measurement_temperature 193(2)
_cell_volume 1763.1(7)
_diffrn_ambient_temperature 193(2)
_exptl_crystal_density_diffrn 1.334
_cod_depositor_comments
;
The following automatic conversions were performed:
'_symmetry_cell_setting' value 'Orthorhombic' changed to 'orthorhombic'
according to '/home/saulius/struct/CIF-dictionaries/cif_core.dic'
dictionary named 'cif_core.dic' version 2.4.1 from 2010-06-29.

Automatic conversion script
Id: cif_fix_enum 1527 2010-12-29 10:47:43Z saulius 
;
_cod_database_code 4101193

loop_
_symmetry_equiv_pos_as_xyz
'x, y, z'
'-x+1/2, -y, z+1/2'
'-x, y+1/2, -z+1/2'
'x+1/2, -y+1/2, -z'

loop_
_atom_site_label
_atom_site_type_symbol
_atom_site_fract_x
_atom_site_fract_y
_atom_site_fract_z
_atom_site_U_iso_or_equiv
_atom_site_adp_type
_atom_site_occupancy
_atom_site_symmetry_multiplicity
_atom_site_calc_flag
_atom_site_refinement_flags
_atom_site_disorder_assembly
_atom_site_disorder_group
Cl1 Cl 1.48845(17) 0.98247(8) 0.93667(5) 0.0460(3) Uani 1 1 d . . .
Cl2 Cl 0.68821(15) 0.30665(9) 0.87403(4) 0.0430(3) Uani 1 1 d . . .
O1 O 0.7325(4) 0.5759(2) 0.92110(10) 0.0324(6) Uani 1 1 d . . .
O2 O 0.8535(4) 0.5663(2) 0.79586(10) 0.0317(6) Uani 1 1 d . . .
O3 O 1.0467(4) 0.4064(2) 0.78675(11) 0.0451(8) Uani 1 1 d . . .
N1 N 0.9527(5) 0.1564(3) 0.98561(15) 0.0475(10) Uani 1 1 d . . .
C1 C 1.3120(6) 0.8697(3) 0.92891(15) 0.0300(10) Uani 1 1 d . . .
C2 C 1.1098(6) 0.8830(3) 0.95049(17) 0.0329(10) Uani 1 1 d . . .
H1 H 1.076(5) 0.948(3) 0.9697(15) 0.035(11) Uiso 1 1 d . . .
C3 C 0.9709(6) 0.7947(3) 0.94496(16) 0.0308(9) Uani 1 1 d . . .
H2 H 0.831(5) 0.798(3) 0.9602(13) 0.025(9) Uiso 1 1 d . . .
C4 C 1.0345(5) 0.6961(3) 0.91808(14) 0.0241(8) Uani 1 1 d . . .
C5 C 0.9131(5) 0.5930(3) 0.90686(14) 0.0237(9) Uani 1 1 d . . .
C6 C 1.0526(5) 0.5068(3) 0.87558(16) 0.0259(8) Uani 1 1 d . . .
C7 C 1.2696(6) 0.5681(3) 0.8713(2) 0.0331(10) Uani 1 1 d . . .
H4 H 1.377(5) 0.527(3) 0.8915(13) 0.021(9) Uiso 1 1 d . . .
H3 H 1.309(6) 0.575(3) 0.8326(16) 0.044(12) Uiso 1 1 d . . .
C8 C 1.2373(5) 0.6841(3) 0.89728(15) 0.0259(9) Uani 1 1 d . . .
C9 C 1.3795(6) 0.7721(3) 0.90252(17) 0.0295(10) Uani 1 1 d . . .
H5 H 1.519(6) 0.763(2) 0.8893(13) 0.023(10) Uiso 1 1 d . . .
C10 C 1.0742(6) 0.3953(3) 0.90808(18) 0.0267(9) Uani 1 1 d . . .
H6 H 1.161(5) 0.409(3) 0.9417(14) 0.025(9) Uiso 1 1 d . . .
H7 H 1.148(4) 0.340(2) 0.8834(12) 0.010(8) Uiso 1 1 d . . .
C11 C 0.8708(6) 0.3411(3) 0.92961(18) 0.0303(10) Uani 1 1 d . . .
H8 H 0.810(5) 0.390(3) 0.9527(13) 0.017(9) Uiso 1 1 d . . .
C12 C 0.9161(6) 0.2365(3) 0.96135(18) 0.0334(10) Uani 1 1 d . . .
C13 C 0.9809(6) 0.4845(3) 0.81422(15) 0.0299(9) Uani 1 1 d . . .
C14 C 0.7718(7) 0.5642(4) 0.73635(17) 0.0419(11) Uani 1 1 d . . .
C15 C 0.9516(10) 0.5731(6) 0.6947(2) 0.0676(17) Uani 1 1 d . . .
H9 H 1.047(7) 0.506(4) 0.696(2) 0.072(18) Uiso 1 1 d . . .
H11 H 0.898(6) 0.585(3) 0.6596(18) 0.054(15) Uiso 1 1 d . . .
H10 H 1.037(8) 0.642(4) 0.7063(19) 0.076(17) Uiso 1 1 d . . .
C16 C 0.6388(9) 0.6701(5) 0.7353(3) 0.0596(15) Uani 1 1 d . . .
H13 H 0.582(6) 0.678(3) 0.6995(17) 0.042(12) Uiso 1 1 d . . .
H14 H 0.524(8) 0.670(4) 0.765(2) 0.069(16) Uiso 1 1 d . . .
H12 H 0.716(7) 0.739(4) 0.7404(18) 0.061(15) Uiso 1 1 d . . .
C17 C 0.6397(10) 0.4597(5) 0.7281(2) 0.0539(15) Uani 1 1 d . . .
H15 H 0.563(7) 0.459(4) 0.6916(19) 0.064(14) Uiso 1 1 d . . .
H16 H 0.532(7) 0.450(3) 0.7573(19) 0.060(15) Uiso 1 1 d . . .
H17 H 0.722(7) 0.392(4) 0.7286(18) 0.065(16) Uiso 1 1 d . . .

loop_
_atom_site_aniso_label
_atom_site_aniso_U_11
_atom_site_aniso_U_22
_atom_site_aniso_U_33
_atom_site_aniso_U_23
_atom_site_aniso_U_13
_atom_site_aniso_U_12
Cl1 0.0523(7) 0.0312(6) 0.0546(7) -0.0062(5) -0.0065(6) -0.0116(5)
Cl2 0.0352(5) 0.0480(7) 0.0458(7) -0.0036(6) -0.0111(6) -0.0082(5)
O1 0.0223(15) 0.0359(15) 0.0392(17) -0.0028(13) 0.0021(13) 0.0036(12)
O2 0.0350(15) 0.0280(14) 0.0321(16) 0.0041(12) -0.0039(13) 0.0025(13)
O3 0.0569(19) 0.0435(18) 0.0348(17) -0.0100(15) 0.0019(15) 0.0174(16)
N1 0.048(2) 0.039(2) 0.056(3) 0.006(2) 0.005(2) 0.0074(19)
C1 0.039(2) 0.024(2) 0.027(2) 0.0014(18) -0.009(2) -0.0047(18)
C2 0.043(3) 0.028(2) 0.028(3) -0.007(2) -0.009(2) 0.005(2)
C3 0.025(2) 0.039(2) 0.028(2) -0.0041(19) 0.000(2) 0.006(2)
C4 0.025(2) 0.029(2) 0.018(2) -0.0002(17) -0.0038(17) 0.0045(18)
C5 0.019(2) 0.032(2) 0.020(2) 0.0012(18) -0.0032(17) 0.0050(17)
C6 0.0188(18) 0.027(2) 0.032(2) -0.0045(18) -0.0011(18) 0.0019(16)
C7 0.025(2) 0.031(2) 0.043(3) -0.001(2) 0.001(2) 0.0029(18)
C8 0.029(2) 0.024(2) 0.025(2) -0.0013(17) -0.0045(17) 0.0025(18)
C9 0.025(2) 0.030(2) 0.034(3) 0.0018(19) -0.0029(19) 0.0005(18)
C10 0.022(2) 0.026(2) 0.032(2) -0.0049(19) -0.004(2) 0.0036(17)
C11 0.031(2) 0.023(2) 0.036(3) -0.005(2) 0.000(2) 0.0038(17)
C12 0.034(2) 0.028(2) 0.038(3) -0.002(2) 0.004(2) -0.0007(19)
C13 0.028(2) 0.029(2) 0.033(2) 0.0013(19) 0.006(2) -0.005(2)
C14 0.050(3) 0.049(3) 0.027(2) 0.013(2) -0.012(2) -0.003(2)
C15 0.065(4) 0.103(5) 0.035(3) 0.021(3) 0.008(3) -0.008(4)
C16 0.062(4) 0.065(4) 0.052(4) 0.025(3) -0.017(3) -0.002(3)
C17 0.066(4) 0.057(4) 0.039(3) -0.003(3) -0.013(3) -0.014(3)

loop_
_geom_bond_atom_site_label_1
_geom_bond_atom_site_label_2
_geom_bond_distance
_geom_bond_site_symmetry_2
_geom_bond_publ_flag
Cl1 C1 1.750(4) . ?
Cl2 C11 1.795(4) . ?
O1 C5 1.215(4) . ?
O2 C13 1.331(4) . ?
O2 C14 1.492(4) . ?
O3 C13 1.200(4) . ?
N1 C12 1.127(5) . ?
C1 C9 1.375(5) . ?
C1 C2 1.393(6) . ?
C2 C3 1.372(5) . ?
C2 H1 0.92(4) . ?
C3 C4 1.382(5) . ?
C3 H2 0.96(3) . ?
C4 C8 1.388(5) . ?
C4 C5 1.463(5) . ?
C5 C6 1.537(5) . ?
C6 C10 1.526(5) . ?
C6 C13 1.535(5) . ?
C6 C7 1.562(5) . ?
C7 C8 1.512(5) . ?
C7 H4 0.96(3) . ?
C7 H3 0.95(4) . ?
C8 C9 1.382(5) . ?
C9 H5 0.95(4) . ?
C10 C11 1.531(5) . ?
C10 H6 0.98(3) . ?
C10 H7 0.99(3) . ?
C11 C12 1.469(6) . ?
C11 H8 0.88(3) . ?
C14 C17 1.503(6) . ?
C14 C15 1.510(6) . ?
C14 C16 1.508(6) . ?
C15 H9 0.99(4) . ?
C15 H11 0.90(4) . ?
C15 H10 1.02(5) . ?
C16 H13 0.92(4) . ?
C16 H14 1.01(5) . ?
C16 H12 0.96(4) . ?
C17 H15 0.99(4) . ?
C17 H16 0.98(5) . ?
C17 H17 0.96(4) . ?

loop_
_cod_related_entry_id
_cod_related_entry_database
_cod_related_entry_code
1 ChemSpider 30659994
